data_7018854
loop_
_publ_author_name
'Sindhuja, Elangovan'
'Ramesh, Rengan'
'Liu, Yu'

_publ_section_title
;
 Palladium(ii) thiocarboxamide complexes: synthesis, characterisation and
 application to catalytic Suzuki coupling reactions.
;
_journal_issue 17
_journal_name_full 'Dalton transactions (Cambridge, England : 2003)'
_journal_page_first 5351
_journal_page_last 5361
_journal_paper_doi 10.1039/c2dt12243j
_journal_volume 41
_journal_year 2012
_chemical_formula_sum 'C29 H23 Cl N3 P Pd S'
_chemical_formula_weight 618.38
_chemical_name_systematic
;
?
;
_space_group_IT_number 19
_symmetry_cell_setting orthorhombic
_symmetry_space_group_name_Hall 'P 2ac 2ab'
_symmetry_space_group_name_H-M 'P 21 21 21'
_atom_sites_solution_hydrogens geom
_atom_sites_solution_primary direct
_atom_sites_solution_secondary difmap
_audit_creation_method SHELXL-97
_cell_angle_alpha 90.00
_cell_angle_beta 90.00
_cell_angle_gamma 90.00
_cell_formula_units_Z 4
_cell_length_a 14.205(5)
_cell_length_b 9.867(5)
_cell_length_c 19.274(5)
_cell_measurement_reflns_used 7251
_cell_measurement_temperature 293(2)
_cell_measurement_theta_max 29.6
_cell_measurement_theta_min 1.8
_cell_volume 2701.5(18)
_computing_cell_refinement 'SAINT (Bruker, 2008)'
_computing_data_collection 'APEX II (Bruker, 2008)'
_computing_data_reduction 'SAINT (Bruker, 2008)'
_computing_molecular_graphics 'PLATON (Spek, 2003)'
_computing_publication_material PLATON
_computing_structure_refinement 'SHELXL-97 (Sheldrick, 2008)'
_computing_structure_solution 'SHELXS-97 (Sheldrick, 2008)'
_diffrn_ambient_temperature 293(2)
_diffrn_measured_fraction_theta_full 1.78
_diffrn_measured_fraction_theta_max 1.78
_diffrn_measurement_device_type 'Bruker SMART APEX II CCD area-detector'
_diffrn_measurement_method '\f and \w scans'
_diffrn_radiation_monochromator graphite
_diffrn_radiation_source 'fine-focus sealed tube'
_diffrn_radiation_type MoK\a
_diffrn_radiation_wavelength 0.71073
_diffrn_reflns_av_R_equivalents 0.202
_diffrn_reflns_av_sigmaI/netI 0.1363
_diffrn_reflns_limit_h_max 19
_diffrn_reflns_limit_h_min -19
_diffrn_reflns_limit_k_max 13
_diffrn_reflns_limit_k_min -13
_diffrn_reflns_limit_l_max 25
_diffrn_reflns_limit_l_min -26
_diffrn_reflns_number 43829
_diffrn_reflns_theta_full 29.64
_diffrn_reflns_theta_max 29.64
_diffrn_reflns_theta_min 1.78
_exptl_absorpt_coefficient_mu 0.946
_exptl_absorpt_correction_T_max 0.9883
_exptl_absorpt_correction_T_min 0.9860
_exptl_absorpt_correction_type multi-scan
_exptl_absorpt_process_details '(SADABS; Bruker, 2008)'
_exptl_crystal_colour orange
_exptl_crystal_density_diffrn 1.520
_exptl_crystal_density_method 'not measured'
_exptl_crystal_description needle
_exptl_crystal_F_000 312
_exptl_crystal_size_max 0.06
_exptl_crystal_size_mid 0.06
_exptl_crystal_size_min 0.05
_refine_diff_density_max 0.746
_refine_diff_density_min -1.178
_refine_diff_density_rms 0.141
_refine_ls_abs_structure_details 'Flack H D (1983), Acta Cryst. A39, 876-881'
_refine_ls_abs_structure_Flack -0.06(4)
_refine_ls_extinction_method none
_refine_ls_goodness_of_fit_ref 0.912
_refine_ls_hydrogen_treatment constr
_refine_ls_matrix_type full
_refine_ls_number_parameters 325
_refine_ls_number_reflns 7251
_refine_ls_number_restraints 0
_refine_ls_restrained_S_all 0.912
_refine_ls_R_factor_all 0.0950
_refine_ls_R_factor_gt 0.0477
_refine_ls_shift/su_max 0.001
_refine_ls_shift/su_mean 0.000
_refine_ls_structure_factor_coef Fsqd
_refine_ls_weighting_details 'calc w=1/[\s^2^(Fo^2^)+(0.0551P)^2^+0.0000P] where P=(Fo^2^+2Fc^2^)/3'
_refine_ls_weighting_scheme calc
_refine_ls_wR_factor_gt 0.1023
_refine_ls_wR_factor_ref 0.1238
_reflns_number_gt 4124
_reflns_number_total 7251
_reflns_threshold_expression >2sigma(I)
_cod_data_source_file c2dt12243j.txt
_cod_data_source_block rrm923new
_cod_depositor_comments
;
The following automatic conversions were performed:

'_symmetry_cell_setting' value 'Orthorhombic' changed to
'orthorhombic' according to
/home/saulius/struct/CIF-dictionaries/cif_core.dic dictionary named
'cif_core.dic' version 2.4.1 from 2010-06-29.

Automatic conversion script
Id: cif_fix_values 1715 2011-07-08 13:25:40Z adriana 
;
_cod_database_code 7018854

loop_
_symmetry_equiv_pos_as_xyz
'x, y, z'
'-x+1/2, -y, z+1/2'
'x+1/2, -y+1/2, -z'
'-x, y+1/2, -z+1/2'

loop_
_atom_site_label
_atom_site_type_symbol
_atom_site_fract_x
_atom_site_fract_y
_atom_site_fract_z
_atom_site_U_iso_or_equiv
_atom_site_adp_type
_atom_site_occupancy
_atom_site_symmetry_multiplicity
_atom_site_calc_flag
_atom_site_refinement_flags
Pd1 Pd -0.30158(2) 0.25239(5) -0.835777(16) 0.04025(12) Uani 1 1 d .
Cl1 Cl -0.26902(12) 0.1460(2) -0.94103(7) 0.0621(5) Uani 1 1 d .
S1 S -0.33366(11) 0.35177(19) -0.73346(7) 0.0497(4) Uani 1 1 d .
P1 P -0.18391(10) 0.13199(18) -0.78942(6) 0.0418(4) Uani 1 1 d .
N1 N -0.4132(3) 0.3707(6) -0.8738(2) 0.0462(12) Uani 1 1 d .
N2 N -0.4749(3) 0.5282(6) -0.7134(2) 0.0543(13) Uani 1 1 d .
N3 N -0.3905(5) 0.5156(10) -0.5037(3) 0.092(2) Uani 1 1 d .
C1 C -0.4390(5) 0.3725(8) -0.9412(3) 0.0630(18) Uani 1 1 d .
H1 H -0.4093 0.3139 -0.9720 0.076 Uiso 1 1 calc R
C2 C -0.5080(6) 0.4585(11) -0.9660(3) 0.083(3) Uani 1 1 d .
H2 H -0.5240 0.4560 -1.0128 0.100 Uiso 1 1 calc R
C3 C -0.5523(5) 0.5453(10) -0.9238(4) 0.077(2) Uani 1 1 d .
H3 H -0.5977 0.6043 -0.9410 0.093 Uiso 1 1 calc R
C4 C -0.5288(5) 0.5457(8) -0.8527(4) 0.0627(19) Uani 1 1 d .
H4 H -0.5586 0.6039 -0.8218 0.075 Uiso 1 1 calc R
C5 C -0.4587(4) 0.4549(6) -0.8303(3) 0.0457(13) Uani 1 1 d .
C6 C -0.4293(4) 0.4524(6) -0.7562(3) 0.0416(13) Uani 1 1 d .
C7 C -0.4468(5) 0.5264(8) -0.6426(3) 0.0589(19) Uani 1 1 d .
C8 C -0.4854(6) 0.4369(10) -0.5976(4) 0.082(3) Uani 1 1 d .
H8 H -0.5316 0.3765 -0.6121 0.098 Uiso 1 1 calc R
C9 C -0.4539(7) 0.4371(12) -0.5282(4) 0.098(3) Uani 1 1 d .
H9 H -0.4815 0.3753 -0.4979 0.118 Uiso 1 1 calc R
C10 C -0.3559(7) 0.6040(14) -0.5481(5) 0.118(4) Uani 1 1 d .
H10 H -0.3111 0.6651 -0.5320 0.141 Uiso 1 1 calc R
C11 C -0.3820(6) 0.6119(10) -0.6174(4) 0.084(3) Uani 1 1 d .
H11 H -0.3545 0.6763 -0.6462 0.101 Uiso 1 1 calc R
C12 C -0.1722(4) 0.1516(7) -0.6954(3) 0.0476(15) Uani 1 1 d .
C13 C -0.2071(4) 0.0588(8) -0.6487(3) 0.068(2) Uani 1 1 d .
H13 H -0.2325 -0.0233 -0.6632 0.081 Uiso 1 1 calc R
C14 C -0.2027(6) 0.0938(12) -0.5773(4) 0.090(3) Uani 1 1 d .
H14 H -0.2265 0.0331 -0.5448 0.108 Uiso 1 1 calc R
C15 C -0.1663(6) 0.2087(12) -0.5551(3) 0.086(3) Uani 1 1 d .
H15 H -0.1653 0.2275 -0.5079 0.103 Uiso 1 1 calc R
C16 C -0.1298(5) 0.3005(10) -0.6009(3) 0.083(3) Uani 1 1 d .
H16 H -0.1038 0.3813 -0.5851 0.100 Uiso 1 1 calc R
C17 C -0.1323(4) 0.2711(9) -0.6717(3) 0.066(2) Uani 1 1 d .
H17 H -0.1070 0.3323 -0.7033 0.080 Uiso 1 1 calc R
C18 C -0.0672(4) 0.1754(6) -0.8205(2) 0.0384(12) Uani 1 1 d .
C19 C 0.0114(4) 0.1100(8) -0.7911(3) 0.0586(18) Uani 1 1 d .
H19 H 0.0037 0.0464 -0.7559 0.070 Uiso 1 1 calc R
C20 C 0.1011(4) 0.1423(9) -0.8156(3) 0.0672(19) Uani 1 1 d .
H20 H 0.1537 0.0986 -0.7976 0.081 Uiso 1 1 calc R
C21 C 0.1116(4) 0.2398(11) -0.8669(3) 0.068(2) Uani 1 1 d .
H21 H 0.1715 0.2638 -0.8821 0.082 Uiso 1 1 calc R
C22 C 0.0372(5) 0.2982(7) -0.8943(3) 0.0596(18) Uani 1 1 d .
H22 H 0.0461 0.3593 -0.9304 0.072 Uiso 1 1 calc R
C23 C -0.0539(4) 0.2730(7) -0.8717(3) 0.0496(16) Uani 1 1 d .
H23 H -0.1047 0.3200 -0.8903 0.059 Uiso 1 1 calc R
C24 C -0.2037(4) -0.0477(6) -0.8075(3) 0.0488(14) Uani 1 1 d .
C25 C -0.2889(5) -0.1033(8) -0.7923(4) 0.0645(18) Uani 1 1 d .
H25 H -0.3341 -0.0504 -0.7703 0.077 Uiso 1 1 calc R
C26 C -0.3102(6) -0.2364(8) -0.8087(4) 0.081(2) Uani 1 1 d .
H26 H -0.3679 -0.2743 -0.7965 0.097 Uiso 1 1 calc R
C27 C -0.2438(7) -0.3107(9) -0.8435(4) 0.084(2) Uani 1 1 d .
H27 H -0.2578 -0.3992 -0.8564 0.101 Uiso 1 1 calc R
C28 C -0.1586(6) -0.2592(9) -0.8595(4) 0.079(2) Uani 1 1 d .
H28 H -0.1144 -0.3122 -0.8825 0.095 Uiso 1 1 calc R
C29 C -0.1370(5) -0.1254(7) -0.8412(3) 0.0595(16) Uani 1 1 d .
H29 H -0.0782 -0.0892 -0.8516 0.071 Uiso 1 1 calc R

loop_
_atom_site_aniso_label
_atom_site_aniso_U_11
_atom_site_aniso_U_22
_atom_site_aniso_U_33
_atom_site_aniso_U_23
_atom_site_aniso_U_13
_atom_site_aniso_U_12
Pd1 0.03783(19) 0.0479(3) 0.03502(15) -0.0022(2) 0.00002(14) -0.0009(3)
Cl1 0.0714(11) 0.0724(12) 0.0424(6) -0.0140(8) -0.0013(6) 0.0029(9)
S1 0.0491(9) 0.0600(11) 0.0399(6) -0.0072(7) -0.0014(6) 0.0110(8)
P1 0.0378(8) 0.0479(10) 0.0397(6) 0.0024(7) 0.0026(5) -0.0012(7)
N1 0.039(3) 0.057(3) 0.042(2) 0.000(2) -0.0041(18) -0.012(3)
N2 0.050(3) 0.053(4) 0.060(3) -0.012(3) 0.003(2) 0.011(3)
N3 0.092(5) 0.126(7) 0.059(4) -0.027(4) 0.008(4) -0.017(5)
C1 0.065(4) 0.072(5) 0.052(3) 0.003(3) -0.007(3) 0.009(4)
C2 0.070(5) 0.128(8) 0.052(4) 0.020(4) -0.013(3) 0.027(5)
C3 0.061(5) 0.099(7) 0.072(5) 0.021(5) -0.008(4) 0.015(5)
C4 0.049(4) 0.066(5) 0.073(4) 0.020(4) 0.002(3) 0.009(4)
C5 0.039(3) 0.041(3) 0.058(3) -0.003(3) 0.001(3) -0.007(3)
C6 0.036(3) 0.032(3) 0.056(3) -0.001(3) 0.002(2) -0.003(3)
C7 0.042(4) 0.075(5) 0.059(4) -0.019(4) 0.010(3) 0.010(4)
C8 0.089(6) 0.085(7) 0.072(5) -0.006(4) -0.005(4) -0.032(5)
C9 0.099(7) 0.130(9) 0.066(5) -0.004(5) 0.011(4) -0.028(7)
C10 0.107(8) 0.168(13) 0.079(6) -0.047(7) 0.000(5) -0.045(8)
C11 0.095(6) 0.092(7) 0.065(4) -0.016(4) 0.007(4) -0.035(5)
C12 0.037(3) 0.064(4) 0.042(3) 0.008(3) 0.000(2) 0.004(3)
C13 0.067(4) 0.080(6) 0.055(3) 0.022(4) 0.002(3) 0.005(4)
C14 0.078(6) 0.136(10) 0.056(4) 0.036(5) 0.008(4) 0.010(6)
C15 0.079(5) 0.135(10) 0.043(3) -0.004(5) -0.010(3) 0.021(6)
C16 0.086(5) 0.111(8) 0.051(4) -0.018(4) -0.006(3) -0.012(5)
C17 0.060(4) 0.095(7) 0.044(3) -0.009(4) -0.003(2) -0.014(4)
C18 0.034(3) 0.032(3) 0.048(3) 0.000(2) 0.005(2) 0.001(2)
C19 0.047(4) 0.067(5) 0.062(3) 0.012(3) -0.002(3) -0.006(3)
C20 0.040(4) 0.074(5) 0.087(5) -0.002(4) -0.005(3) -0.001(4)
C21 0.036(3) 0.087(6) 0.082(4) -0.024(5) 0.012(3) -0.015(5)
C22 0.054(4) 0.059(5) 0.065(4) 0.011(3) 0.010(3) -0.010(3)
C23 0.046(3) 0.052(5) 0.051(3) 0.011(3) 0.002(2) -0.006(3)
C24 0.050(4) 0.043(4) 0.053(3) 0.008(3) -0.002(3) -0.007(3)
C25 0.050(4) 0.051(5) 0.092(5) 0.007(4) -0.003(3) -0.012(4)
C26 0.078(5) 0.052(5) 0.112(5) 0.031(5) -0.021(4) -0.030(5)
C27 0.102(7) 0.060(6) 0.091(5) -0.002(4) -0.023(5) -0.021(5)
C28 0.109(6) 0.046(5) 0.083(4) -0.014(5) 0.009(4) -0.001(6)
C29 0.061(4) 0.046(4) 0.071(4) -0.004(4) 0.008(3) -0.005(3)

loop_
_atom_type_symbol
_atom_type_description
_atom_type_scat_dispersion_real
_atom_type_scat_dispersion_imag
_atom_type_scat_source
C C 0.0033 0.0016 'International Tables Vol C Tables 4.2.6.8 and 6.1.1.4'
H H 0.0000 0.0000 'International Tables Vol C Tables 4.2.6.8 and 6.1.1.4'
Cl Cl 0.1484 0.1585 'International Tables Vol C Tables 4.2.6.8 and 6.1.1.4'
N N 0.0061 0.0033 'International Tables Vol C Tables 4.2.6.8 and 6.1.1.4'
P P 0.1023 0.0942 'International Tables Vol C Tables 4.2.6.8 and 6.1.1.4'
Pd Pd -0.9988 1.0072 'International Tables Vol C Tables 4.2.6.8 and 6.1.1.4'
S S 0.1246 0.1234 'International Tables Vol C Tables 4.2.6.8 and 6.1.1.4'

loop_
_geom_angle_atom_site_label_1
_geom_angle_atom_site_label_2
_geom_angle_atom_site_label_3
_geom_angle
N1 Pd1 P1 176.75(13)
N1 Pd1 S1 84.88(13)
P1 Pd1 S1 91.87(6)
N1 Pd1 Cl1 95.52(13)
P1 Pd1 Cl1 87.73(6)
S1 Pd1 Cl1 179.07(8)
C6 S1 Pd1 100.74(19)
C18 P1 C24 107.9(3)
C18 P1 C12 102.7(2)
C24 P1 C12 107.8(3)
C18 P1 Pd1 115.18(18)
C24 P1 Pd1 108.9(2)
C12 P1 Pd1 114.0(2)
C5 N1 C1 117.4(5)
C5 N1 Pd1 119.2(4)
C1 N1 Pd1 123.2(4)
C6 N2 C7 117.8(5)
C9 N3 C10 115.1(8)
N1 C1 C2 122.2(6)
N1 C1 H1 118.9
C2 C1 H1 118.9
C3 C2 C1 121.1(6)
C3 C2 H2 119.5
C1 C2 H2 119.5
C2 C3 C4 118.8(7)
C2 C3 H3 120.6
C4 C3 H3 120.6
C5 C4 C3 117.6(7)
C5 C4 H4 121.2
C3 C4 H4 121.2
N1 C5 C4 122.8(6)
N1 C5 C6 116.9(5)
C4 C5 C6 120.3(6)
N2 C6 C5 117.6(5)
N2 C6 S1 124.3(4)
C5 C6 S1 118.1(4)
C11 C7 C8 117.1(7)
C11 C7 N2 122.3(7)
C8 C7 N2 120.7(7)
C7 C8 C9 118.6(8)
C7 C8 H8 120.7
C9 C8 H8 120.7
N3 C9 C8 125.0(9)
N3 C9 H9 117.5
C8 C9 H9 117.5
N3 C10 C11 124.3(9)
N3 C10 H10 117.9
C11 C10 H10 117.9
C7 C11 C10 119.8(8)
C7 C11 H11 120.1
C10 C11 H11 120.1
C13 C12 C17 119.9(5)
C13 C12 P1 123.0(5)
C17 C12 P1 116.9(5)
C12 C13 C14 117.1(8)
C12 C13 H13 121.4
C14 C13 H13 121.4
C15 C14 C13 122.8(8)
C15 C14 H14 118.6
C13 C14 H14 118.6
C14 C15 C16 120.7(7)
C14 C15 H15 119.7
C16 C15 H15 119.7
C15 C16 C17 119.0(8)
C15 C16 H16 120.5
C17 C16 H16 120.5
C12 C17 C16 120.6(7)
C12 C17 H17 119.7
C16 C17 H17 119.7
C23 C18 C19 119.7(5)
C23 C18 P1 121.4(4)
C19 C18 P1 118.9(4)
C20 C19 C18 118.9(6)
C20 C19 H19 120.6
C18 C19 H19 120.6
C21 C20 C19 119.9(6)
C21 C20 H20 120.1
C19 C20 H20 120.1
C22 C21 C20 120.2(6)
C22 C21 H21 119.9
C20 C21 H21 119.9
C21 C22 C23 123.1(6)
C21 C22 H22 118.5
C23 C22 H22 118.5
C22 C23 C18 118.2(6)
C22 C23 H23 120.9
C18 C23 H23 120.9
C25 C24 C29 119.2(7)
C25 C24 P1 119.1(5)
C29 C24 P1 121.5(5)
C24 C25 C26 121.8(8)
C24 C25 H25 119.1
C26 C25 H25 119.1
C27 C26 C25 118.0(7)
C27 C26 H26 121.0
C25 C26 H26 121.0
C28 C27 C26 121.9(8)
C28 C27 H27 119.1
C26 C27 H27 119.1
C27 C28 C29 119.7(8)
C27 C28 H28 120.2
C29 C28 H28 120.2
C24 C29 C28 119.4(6)
C24 C29 H29 120.3
C28 C29 H29 120.3

loop_
_geom_bond_atom_site_label_1
_geom_bond_atom_site_label_2
_geom_bond_distance
Pd1 N1 2.100(5)
Pd1 P1 2.2368(17)
Pd1 S1 2.2491(15)
Pd1 Cl1 2.3304(15)
S1 C6 1.739(6)
P1 C18 1.814(5)
P1 C24 1.829(7)
P1 C12 1.830(5)
N1 C5 1.347(7)
N1 C1 1.351(7)
N2 C6 1.288(7)
N2 C7 1.421(8)
N3 C9 1.279(10)
N3 C10 1.317(13)
C1 C2 1.382(10)
C1 H1 0.9300
C2 C3 1.339(11)
C2 H2 0.9300
C3 C4 1.409(9)
C3 H3 0.9300
C4 C5 1.408(8)
C4 H4 0.9300
C5 C6 1.488(7)
C7 C11 1.341(10)
C7 C8 1.355(11)
C8 C9 1.409(10)
C8 H8 0.9300
C9 H9 0.9300
C10 C11 1.387(11)
C10 H10 0.9300
C11 H11 0.9300
C12 C13 1.376(8)
C12 C17 1.386(10)
C13 C14 1.420(10)
C13 H13 0.9300
C14 C15 1.317(12)
C14 H14 0.9300
C15 C16 1.366(12)
C15 H15 0.9300
C16 C17 1.396(8)
C16 H16 0.9300
C17 H17 0.9300
C18 C23 1.391(8)
C18 C19 1.409(8)
C19 C20 1.395(8)
C19 H19 0.9300
C20 C21 1.388(11)
C20 H20 0.9300
C21 C22 1.313(9)
C21 H21 0.9300
C22 C23 1.389(8)
C22 H22 0.9300
C23 H23 0.9300
C24 C25 1.361(8)
C24 C29 1.381(9)
C25 C26 1.385(10)
C25 H25 0.9300
C26 C27 1.370(11)
C26 H26 0.9300
C27 C28 1.348(11)
C27 H27 0.9300
C28 C29 1.400(11)
C28 H28 0.9300
C29 H29 0.9300
